data_4309914
loop_
_publ_author_name
'Pavel Karen'
'Emmanuelle Suard'
'Fran\,cois Fauth'

_publ_contact_author_address
; Pavel Karen                             
  Department of Chemistry                 
  University of Oslo                      
  POBox 1033 Blindern                     
  N-0315 OSLO, Norway 
;
_publ_contact_author_email 'pavel.karen at kjemi.uio.no'
_publ_contact_author_fax '+ 4722855441'
_publ_contact_author_phone '+ 4722855590'
_publ_section_title
;
Crystal Structure of Stoichiometric YBa2Fe3O8
;
_journal_name_full 'Inorganic Chemistry'
_journal_page_first 8170
_journal_page_last 8172
_journal_paper_doi 10.1021/ic048746b
_journal_volume 44
_journal_year 2005
_chemical_formula_sum 'C0.33 Ba O2.67 Y0.67'
_chemical_formula_weight 243.27
_chemical_name_systematic ' ?'
_space_group_IT_number 221
_symmetry_cell_setting cubic
_symmetry_space_group_name_Hall '-P 4 2 3'
_symmetry_space_group_name_H-M 'P m -3 m'
_audit_author_name 'Pavel Karen'
_audit_creation_date 2005-04-23T16:53
_audit_creation_method 'from EXP file using GSAS2CIF'
_audit_update_record ' 2005-04-23T16:53  Initial CIF as created by GSAS2CIF'
_cell_angle_alpha 90.0
_cell_angle_beta 90.0
_cell_angle_gamma 90.0
_cell_formula_units_Z 1
_cell_length_a 4.1628(6)
_cell_length_b 4.1628
_cell_length_c 4.1628
_cell_volume 72.137(10)
_computing_structure_refinement GSAS
_pd_block_id 2005-04-23T16:53|YBFO8_phase2|Pavel_Karen||
_pd_phase_name 'cubic perovskite'
_pd_proc_ls_prof_R_factor 0.0271
_pd_proc_ls_prof_wR_factor 0.0417
_refine_ls_goodness_of_fit_all 1.92
_refine_ls_matrix_type full
_refine_ls_number_parameters 152
_refine_ls_number_restraints 0
_refine_ls_shift/su_max 0.04
_refine_ls_shift/su_mean 0.00
_cod_data_source_file ic048746bsi20050425_045928_ph2.cif
_cod_data_source_block YBFO8_phase_2
_cod_depositor_comments
;
The following automatic conversions were performed:
'_geom_angle_publ_flag' value 'N' changed to 'n' according to
'/home/saulius/struct/CIF-dictionaries/cif_core.dic' dictionary named
'cif_core.dic' version 2.4.1 from 2010-06-29 (406
times).

'_geom_bond_publ_flag' value 'N' changed to 'n' according to
'/home/saulius/struct/CIF-dictionaries/cif_core.dic' dictionary named
'cif_core.dic' version 2.4.1 from 2010-06-29 (54 times).

Automatic conversion script
Id: cif_fix_enum 1527 2010-12-29 10:47:43Z saulius 
;
_cod_original_cell_volume 72.137(32)
_cod_database_code 4309914
_cod_database_fobs_code 4309914

loop_
_symmetry_equiv_pos_site_id
_symmetry_equiv_pos_as_xyz
1 +x,+y,+z
2 +z,+x,+y
3 +y,+z,+x
4 +x,+y,-z
5 -z,+x,+y
6 +y,-z,+x
7 -z,+x,-y
8 -y,-z,+x
9 +y,-z,-x
10 -x,+y,-z
11 -z,-x,+y
12 +x,-y,-z
13 +y,+x,+z
14 +z,+y,+x
15 +x,+z,+y
16 +y,+x,-z
17 -z,+y,+x
18 +x,-z,+y
19 -z,+y,-x
20 -x,-z,+y
21 +x,-z,-y
22 -y,+x,-z
23 -z,-y,+x
24 +y,-x,-z
-1 -x,-y,-z
-2 -z,-x,-y
-3 -y,-z,-x
-4 -x,-y,+z
-5 +z,-x,-y
-6 -y,+z,-x
-7 +z,-x,+y
-8 +y,+z,-x
-9 -y,+z,+x
-10 +x,-y,+z
-11 +z,+x,-y
-12 -x,+y,+z
-13 -y,-x,-z
-14 -z,-y,-x
-15 -x,-z,-y
-16 -y,-x,+z
-17 +z,-y,-x
-18 -x,+z,-y
-19 +z,-y,+x
-20 +x,+z,-y
-21 -x,+z,+y
-22 +y,-x,+z
-23 +z,+y,-x
-24 -y,+x,+z

loop_
_atom_site_type_symbol
_atom_site_label
_atom_site_fract_x
_atom_site_fract_y
_atom_site_fract_z
_atom_site_occupancy
_atom_site_thermal_displace_type
_atom_site_U_iso_or_equiv
_atom_site_symmetry_multiplicity
Ba Ba 0.0 0.0 0.0 1.0 Uiso 0.04946 1
Y Y(Fe) 0.5 0.5 0.5 0.66667 Uiso 0.04946 1
C Fe 0.5 0.5 0.5 0.33333 Uiso 0.04946 1
O O 0.5 0.5 0.0 0.88889 Uiso 0.04946 3

loop_
_atom_type_symbol
_atom_type_number_in_cell
Y_ 0.667
Ba 1.0
O_ 2.667
C_ 0.333

loop_
_geom_angle_atom_site_label_1
_geom_angle_atom_site_label_2
_geom_angle_atom_site_label_3
_geom_angle
_geom_angle_site_symmetry_1
_geom_angle_site_symmetry_2
_geom_angle_site_symmetry_3
_geom_angle_publ_flag
Ba Ba Ba 90.0 1_455 . 1_545 n
Ba Ba Ba 90.0 1_455 . 1_554 n
Ba Ba Ba 90.0 1_455 . 1_556 n
Ba Ba Ba 90.0 1_455 . 1_565 n
Ba Ba Ba 180.0 1_455 . 1_655 n
Ba Ba Y(Fe) 54.7356(29) 1_455 . 1_444 n
Ba Ba Y(Fe) 54.7356(29) 1_455 . 1_445 n
Ba Ba Y(Fe) 54.7356(29) 1_455 . 1_454 n
Ba Ba Y(Fe) 54.7356(29) 1_455 . 1_455 n
Ba Ba Y(Fe) 125.2644(29) 1_455 . 1_544 n
Ba Ba Y(Fe) 125.2644(29) 1_455 . 1_545 n
Ba Ba Y(Fe) 125.2644(29) 1_455 . 1_554 n
Ba Ba Y(Fe) 125.2644(29) 1_455 . 1_555 n
Ba Ba O 45.0 1_455 . 1_445 n
Ba Ba O 45.0 1_455 . 1_455 n
Ba Ba O 135.0 1_455 . 1_545 n
Ba Ba O 135.0 1_455 . 1_555 n
Ba Ba O 90.0 1_455 . 2_544 n
Ba Ba O 90.0 1_455 . 2_545 n
Ba Ba O 90.0 1_455 . 2_554 n
Ba Ba O 90.0 1_455 . 2_555 n
Ba Ba O 45.000(6) 1_455 . 3_454 n
Ba Ba O 45.000(6) 1_455 . 3_455 n
Ba Ba O 135.000(6) 1_455 . 3_554 n
Ba Ba Ba 90.0 1_545 . 1_554 n
Ba Ba Ba 90.0 1_545 . 1_556 n
Ba Ba Ba 180.0 1_545 . 1_565 n
Ba Ba Ba 90.0 1_545 . 1_655 n
Ba Ba Y(Fe) 54.7356(29) 1_545 . 1_444 n
Ba Ba Y(Fe) 54.7356(29) 1_545 . 1_445 n
Ba Ba Y(Fe) 125.2644(29) 1_545 . 1_454 n
Ba Ba Y(Fe) 125.2644(29) 1_545 . 1_455 n
Ba Ba Y(Fe) 54.7356(29) 1_545 . 1_544 n
Ba Ba Y(Fe) 54.7356(29) 1_545 . 1_545 n
Ba Ba Y(Fe) 125.2644(29) 1_545 . 1_554 n
Ba Ba Y(Fe) 125.2644(29) 1_545 . 1_555 n
Ba Ba O 45.0 1_545 . 1_445 n
Ba Ba O 135.0 1_545 . 1_455 n
Ba Ba O 45.0 1_545 . 1_545 n
Ba Ba O 135.0 1_545 . 1_555 n
Ba Ba O 45.000(6) 1_545 . 2_544 n
Ba Ba O 45.000(6) 1_545 . 2_545 n
Ba Ba O 135.000(6) 1_545 . 2_554 n
Ba Ba O 135.000(6) 1_545 . 2_555 n
Ba Ba O 90.0 1_545 . 3_454 n
Ba Ba O 90.0 1_545 . 3_455 n
Ba Ba O 90.0 1_545 . 3_554 n
Ba Ba Ba 180.0 1_554 . 1_556 n
Ba Ba Ba 90.0 1_554 . 1_565 n
Ba Ba Ba 90.0 1_554 . 1_655 n
Ba Ba Y(Fe) 54.736(6) 1_554 . 1_444 n
Ba Ba Y(Fe) 125.264(6) 1_554 . 1_445 n
Ba Ba Y(Fe) 54.736(6) 1_554 . 1_454 n
Ba Ba Y(Fe) 125.264(6) 1_554 . 1_455 n
Ba Ba Y(Fe) 54.736(6) 1_554 . 1_544 n
Ba Ba Y(Fe) 125.264(6) 1_554 . 1_545 n
Ba Ba Y(Fe) 54.736(6) 1_554 . 1_554 n
Ba Ba Y(Fe) 125.264(6) 1_554 . 1_555 n
Ba Ba O 90.0 1_554 . 1_445 n
Ba Ba O 90.0 1_554 . 1_455 n
Ba Ba O 90.0 1_554 . 1_545 n
Ba Ba O 90.0 1_554 . 1_555 n
Ba Ba O 45.000(6) 1_554 . 2_544 n
Ba Ba O 135.000(6) 1_554 . 2_545 n
Ba Ba O 45.000(6) 1_554 . 2_554 n
Ba Ba O 135.000(6) 1_554 . 2_555 n
Ba Ba O 45.000(6) 1_554 . 3_454 n
Ba Ba O 135.000(6) 1_554 . 3_455 n
Ba Ba O 45.000(6) 1_554 . 3_554 n
Ba Ba Ba 90.0 1_556 . 1_565 n
Ba Ba Ba 90.0 1_556 . 1_655 n
Ba Ba Y(Fe) 125.264(6) 1_556 . 1_444 n
Ba Ba Y(Fe) 54.736(6) 1_556 . 1_445 n
Ba Ba Y(Fe) 125.264(6) 1_556 . 1_454 n
Ba Ba Y(Fe) 54.736(6) 1_556 . 1_455 n
Ba Ba Y(Fe) 125.264(6) 1_556 . 1_544 n
Ba Ba Y(Fe) 54.736(6) 1_556 . 1_545 n
Ba Ba Y(Fe) 125.264(6) 1_556 . 1_554 n
Ba Ba Y(Fe) 54.736(6) 1_556 . 1_555 n
Ba Ba O 90.0 1_556 . 1_445 n
Ba Ba O 90.0 1_556 . 1_455 n
Ba Ba O 90.0 1_556 . 1_545 n
Ba Ba O 90.0 1_556 . 1_555 n
Ba Ba O 135.000(6) 1_556 . 2_544 n
Ba Ba O 45.000(6) 1_556 . 2_545 n
Ba Ba O 135.000(6) 1_556 . 2_554 n
Ba Ba O 45.000(6) 1_556 . 2_555 n
Ba Ba O 135.000(6) 1_556 . 3_454 n
Ba Ba O 45.000(6) 1_556 . 3_455 n
Ba Ba O 135.000(6) 1_556 . 3_554 n
Ba Ba Ba 90.0 1_565 . 1_655 n
Ba Ba Y(Fe) 125.2644(29) 1_565 . 1_444 n
Ba Ba Y(Fe) 125.2644(29) 1_565 . 1_445 n
Ba Ba Y(Fe) 54.7356(29) 1_565 . 1_454 n
Ba Ba Y(Fe) 54.7356(29) 1_565 . 1_455 n
Ba Ba Y(Fe) 125.2644(29) 1_565 . 1_544 n
Ba Ba Y(Fe) 125.2644(29) 1_565 . 1_545 n
Ba Ba Y(Fe) 54.7356(29) 1_565 . 1_554 n
Ba Ba Y(Fe) 54.7356(29) 1_565 . 1_555 n
Ba Ba O 135.0 1_565 . 1_445 n
Ba Ba O 45.0 1_565 . 1_455 n
Ba Ba O 135.0 1_565 . 1_545 n
Ba Ba O 45.0 1_565 . 1_555 n
Ba Ba O 135.000(6) 1_565 . 2_544 n
Ba Ba O 135.000(6) 1_565 . 2_545 n
Ba Ba O 45.000(6) 1_565 . 2_554 n
Ba Ba O 45.000(6) 1_565 . 2_555 n
Ba Ba O 90.0 1_565 . 3_454 n
Ba Ba O 90.0 1_565 . 3_455 n
Ba Ba O 90.0 1_565 . 3_554 n
Ba Ba Y(Fe) 125.2644(29) 1_655 . 1_444 n
Ba Ba Y(Fe) 125.2644(29) 1_655 . 1_445 n
Ba Ba Y(Fe) 125.2644(29) 1_655 . 1_454 n
Ba Ba Y(Fe) 125.2644(29) 1_655 . 1_455 n
Ba Ba Y(Fe) 54.7356(29) 1_655 . 1_544 n
Ba Ba Y(Fe) 54.7356(29) 1_655 . 1_545 n
Ba Ba Y(Fe) 54.7356(29) 1_655 . 1_554 n
Ba Ba Y(Fe) 54.7356(29) 1_655 . 1_555 n
Ba Ba O 135.0 1_655 . 1_445 n
Ba Ba O 135.0 1_655 . 1_455 n
Ba Ba O 45.0 1_655 . 1_545 n
Ba Ba O 45.0 1_655 . 1_555 n
Ba Ba O 90.0 1_655 . 2_544 n
Ba Ba O 90.0 1_655 . 2_545 n
Ba Ba O 90.0 1_655 . 2_554 n
Ba Ba O 90.0 1_655 . 2_555 n
Ba Ba O 135.000(6) 1_655 . 3_454 n
Ba Ba O 135.000(6) 1_655 . 3_455 n
Ba Ba O 45.000(6) 1_655 . 3_554 n
Y(Fe) Ba Y(Fe) 70.529(11) 1_444 . 1_445 n
Y(Fe) Ba Y(Fe) 70.529(6) 1_444 . 1_454 n
Y(Fe) Ba Y(Fe) 109.471(6) 1_444 . 1_455 n
Y(Fe) Ba Y(Fe) 70.529(6) 1_444 . 1_544 n
Y(Fe) Ba Y(Fe) 109.471(6) 1_444 . 1_545 n
Y(Fe) Ba Y(Fe) 109.471(11) 1_444 . 1_554 n
Y(Fe) Ba Y(Fe) 180.0 1_444 . 1_555 n
Y(Fe) Ba O 35.264(6) 1_444 . 1_445 n
Y(Fe) Ba O 90.0 1_444 . 1_455 n
Y(Fe) Ba O 90.0 1_444 . 1_545 n
Y(Fe) Ba O 144.736(6) 1_444 . 1_555 n
Y(Fe) Ba O 35.2644(29) 1_444 . 2_544 n
Y(Fe) Ba O 90.000(10) 1_444 . 2_545 n
Y(Fe) Ba O 90.000(10) 1_444 . 2_554 n
Y(Fe) Ba O 144.7356(29) 1_444 . 2_555 n
Y(Fe) Ba O 35.2644(29) 1_444 . 3_454 n
Y(Fe) Ba O 90.000(10) 1_444 . 3_455 n
Y(Fe) Ba O 90.000(10) 1_444 . 3_554 n
Y(Fe) Ba Y(Fe) 109.471(6) 1_445 . 1_454 n
Y(Fe) Ba Y(Fe) 70.529(6) 1_445 . 1_455 n
Y(Fe) Ba Y(Fe) 109.471(6) 1_445 . 1_544 n
Y(Fe) Ba Y(Fe) 70.529(6) 1_445 . 1_545 n
Y(Fe) Ba Y(Fe) 179.9802 1_445 . 1_554 n
Y(Fe) Ba Y(Fe) 109.471(11) 1_445 . 1_555 n
Y(Fe) Ba O 35.264(6) 1_445 . 1_445 n
Y(Fe) Ba O 90.0 1_445 . 1_455 n
Y(Fe) Ba O 90.0 1_445 . 1_545 n
Y(Fe) Ba O 144.736(6) 1_445 . 1_555 n
Y(Fe) Ba O 90.000(10) 1_445 . 2_544 n
Y(Fe) Ba O 35.2644(29) 1_445 . 2_545 n
Y(Fe) Ba O 144.7356(29) 1_445 . 2_554 n
Y(Fe) Ba O 90.000(10) 1_445 . 2_555 n
Y(Fe) Ba O 90.000(10) 1_445 . 3_454 n
Y(Fe) Ba O 35.2644(29) 1_445 . 3_455 n
Y(Fe) Ba O 144.7356(29) 1_445 . 3_554 n
Y(Fe) Ba Y(Fe) 70.529(11) 1_454 . 1_455 n
Y(Fe) Ba Y(Fe) 109.471(11) 1_454 . 1_544 n
Y(Fe) Ba Y(Fe) 179.9802 1_454 . 1_545 n
Y(Fe) Ba Y(Fe) 70.529(6) 1_454 . 1_554 n
Y(Fe) Ba Y(Fe) 109.471(6) 1_454 . 1_555 n
Y(Fe) Ba O 90.0 1_454 . 1_445 n
Y(Fe) Ba O 35.264(6) 1_454 . 1_455 n
Y(Fe) Ba O 144.736(6) 1_454 . 1_545 n
Y(Fe) Ba O 90.0 1_454 . 1_555 n
Y(Fe) Ba O 90.000(10) 1_454 . 2_544 n
Y(Fe) Ba O 144.7356(29) 1_454 . 2_545 n
Y(Fe) Ba O 35.2644(29) 1_454 . 2_554 n
Y(Fe) Ba O 90.000(10) 1_454 . 2_555 n
Y(Fe) Ba O 35.2644(29) 1_454 . 3_454 n
Y(Fe) Ba O 90.000(10) 1_454 . 3_455 n
Y(Fe) Ba O 90.000(10) 1_454 . 3_554 n
Y(Fe) Ba Y(Fe) 179.9802 1_455 . 1_544 n
Y(Fe) Ba Y(Fe) 109.471(11) 1_455 . 1_545 n
Y(Fe) Ba Y(Fe) 109.471(6) 1_455 . 1_554 n
Y(Fe) Ba Y(Fe) 70.529(6) 1_455 . 1_555 n
Y(Fe) Ba O 90.0 1_455 . 1_445 n
Y(Fe) Ba O 35.264(6) 1_455 . 1_455 n
Y(Fe) Ba O 144.736(6) 1_455 . 1_545 n
Y(Fe) Ba O 90.0 1_455 . 1_555 n
Y(Fe) Ba O 144.7356(29) 1_455 . 2_544 n
Y(Fe) Ba O 90.000(10) 1_455 . 2_545 n
Y(Fe) Ba O 90.000(10) 1_455 . 2_554 n
Y(Fe) Ba O 35.2644(29) 1_455 . 2_555 n
Y(Fe) Ba O 90.000(10) 1_455 . 3_454 n
Y(Fe) Ba O 35.2644(29) 1_455 . 3_455 n
Y(Fe) Ba O 144.7356(29) 1_455 . 3_554 n
Y(Fe) Ba Y(Fe) 70.529(11) 1_544 . 1_545 n
Y(Fe) Ba Y(Fe) 70.529(6) 1_544 . 1_554 n
Y(Fe) Ba Y(Fe) 109.471(6) 1_544 . 1_555 n
Y(Fe) Ba O 90.0 1_544 . 1_445 n
Y(Fe) Ba O 144.736(6) 1_544 . 1_455 n
Y(Fe) Ba O 35.264(6) 1_544 . 1_545 n
Y(Fe) Ba O 90.0 1_544 . 1_555 n
Y(Fe) Ba O 35.2644(29) 1_544 . 2_544 n
Y(Fe) Ba O 90.000(10) 1_544 . 2_545 n
Y(Fe) Ba O 90.000(10) 1_544 . 2_554 n
Y(Fe) Ba O 144.7356(29) 1_544 . 2_555 n
Y(Fe) Ba O 90.000(10) 1_544 . 3_454 n
Y(Fe) Ba O 144.7356(29) 1_544 . 3_455 n
Y(Fe) Ba O 35.2644(29) 1_544 . 3_554 n
Y(Fe) Ba Y(Fe) 109.471(6) 1_545 . 1_554 n
Y(Fe) Ba Y(Fe) 70.529(6) 1_545 . 1_555 n
Y(Fe) Ba O 90.0 1_545 . 1_445 n
Y(Fe) Ba O 144.736(6) 1_545 . 1_455 n
Y(Fe) Ba O 35.264(6) 1_545 . 1_545 n
Y(Fe) Ba O 90.0 1_545 . 1_555 n
Y(Fe) Ba O 90.000(10) 1_545 . 2_544 n
Y(Fe) Ba O 35.2644(29) 1_545 . 2_545 n
Y(Fe) Ba O 144.7356(29) 1_545 . 2_554 n
Y(Fe) Ba O 90.000(10) 1_545 . 2_555 n
Y(Fe) Ba O 144.7356(29) 1_545 . 3_454 n
Y(Fe) Ba O 90.000(10) 1_545 . 3_455 n
Y(Fe) Ba O 90.000(10) 1_545 . 3_554 n
Y(Fe) Ba Y(Fe) 70.529(11) 1_554 . 1_555 n
Y(Fe) Ba O 144.736(6) 1_554 . 1_445 n
Y(Fe) Ba O 90.0 1_554 . 1_455 n
Y(Fe) Ba O 90.0 1_554 . 1_545 n
Y(Fe) Ba O 35.264(6) 1_554 . 1_555 n
Y(Fe) Ba O 90.000(10) 1_554 . 2_544 n
Y(Fe) Ba O 144.7356(29) 1_554 . 2_545 n
Y(Fe) Ba O 35.2644(29) 1_554 . 2_554 n
Y(Fe) Ba O 90.000(10) 1_554 . 2_555 n
Y(Fe) Ba O 90.000(10) 1_554 . 3_454 n
Y(Fe) Ba O 144.7356(29) 1_554 . 3_455 n
Y(Fe) Ba O 35.2644(29) 1_554 . 3_554 n
Y(Fe) Ba O 144.736(6) 1_555 . 1_445 n
Y(Fe) Ba O 90.0 1_555 . 1_455 n
Y(Fe) Ba O 90.0 1_555 . 1_545 n
Y(Fe) Ba O 35.264(6) 1_555 . 1_555 n
Y(Fe) Ba O 144.7356(29) 1_555 . 2_544 n
Y(Fe) Ba O 90.000(10) 1_555 . 2_545 n
Y(Fe) Ba O 90.000(10) 1_555 . 2_554 n
Y(Fe) Ba O 35.2644(29) 1_555 . 2_555 n
Y(Fe) Ba O 144.7356(29) 1_555 . 3_454 n
Y(Fe) Ba O 90.000(10) 1_555 . 3_455 n
Y(Fe) Ba O 90.000(10) 1_555 . 3_554 n
O Ba O 90.0 1_445 . 1_455 n
O Ba O 90.0 1_445 . 1_545 n
O Ba O 180.0 1_445 . 1_555 n
O Ba O 60.0000(35) 1_445 . 2_544 n
O Ba O 60.0000(35) 1_445 . 2_545 n
O Ba O 120.0000(35) 1_445 . 2_554 n
O Ba O 120.0000(35) 1_445 . 2_555 n
O Ba O 60.0000(35) 1_445 . 3_454 n
O Ba O 60.0000(35) 1_445 . 3_455 n
O Ba O 120.0000(35) 1_445 . 3_554 n
O Ba O 180.0 1_455 . 1_545 n
O Ba O 90.0 1_455 . 1_555 n
O Ba O 120.0000(35) 1_455 . 2_544 n
O Ba O 120.0000(35) 1_455 . 2_545 n
O Ba O 60.0000(35) 1_455 . 2_554 n
O Ba O 60.0000(35) 1_455 . 2_555 n
O Ba O 60.0000(35) 1_455 . 3_454 n
O Ba O 60.0000(35) 1_455 . 3_455 n
O Ba O 120.0000(35) 1_455 . 3_554 n
O Ba O 90.0 1_545 . 1_555 n
O Ba O 60.0000(35) 1_545 . 2_544 n
O Ba O 60.0000(35) 1_545 . 2_545 n
O Ba O 120.0000(35) 1_545 . 2_554 n
O Ba O 120.0000(35) 1_545 . 2_555 n
O Ba O 120.0000(35) 1_545 . 3_454 n
O Ba O 120.0000(35) 1_545 . 3_455 n
O Ba O 60.0000(35) 1_545 . 3_554 n
O Ba O 120.0000(35) 1_555 . 2_544 n
O Ba O 120.0000(35) 1_555 . 2_545 n
O Ba O 60.0000(35) 1_555 . 2_554 n
O Ba O 60.0000(35) 1_555 . 2_555 n
O Ba O 120.0000(35) 1_555 . 3_454 n
O Ba O 120.0000(35) 1_555 . 3_455 n
O Ba O 60.0000(35) 1_555 . 3_554 n
O Ba O 90.000(12) 2_544 . 2_545 n
O Ba O 90.000(12) 2_544 . 2_554 n
O Ba O 180.0 2_544 . 2_555 n
O Ba O 60.000(7) 2_544 . 3_454 n
O Ba O 120.000(7) 2_544 . 3_455 n
O Ba O 60.000(7) 2_544 . 3_554 n
O Ba O 180.0 2_545 . 2_554 n
O Ba O 90.000(12) 2_545 . 2_555 n
O Ba O 120.000(7) 2_545 . 3_454 n
O Ba O 60.000(7) 2_545 . 3_455 n
O Ba O 120.000(7) 2_545 . 3_554 n
O Ba O 90.000(12) 2_554 . 2_555 n
O Ba O 60.000(7) 2_554 . 3_454 n
O Ba O 120.000(7) 2_554 . 3_455 n
O Ba O 60.000(7) 2_554 . 3_554 n
O Ba O 120.000(7) 2_555 . 3_454 n
O Ba O 60.000(7) 2_555 . 3_455 n
O Ba O 120.000(7) 2_555 . 3_554 n
O Ba O 90.000(12) 3_454 . 3_455 n
O Ba O 90.000(12) 3_454 . 3_554 n
O Ba O 180.0 3_455 . 3_554 n
Ba Y(Fe) Ba 70.529(11) 1_555 . 1_556 n
Ba Y(Fe) Ba 70.529(6) 1_555 . 1_565 n
Ba Y(Fe) Ba 109.471(6) 1_555 . 1_566 n
Ba Y(Fe) Ba 70.529(6) 1_555 . 1_655 n
Ba Y(Fe) Ba 109.471(6) 1_555 . 1_656 n
Ba Y(Fe) Ba 109.471(11) 1_555 . 1_665 n
Ba Y(Fe) Ba 180.0 1_555 . 1_666 n
Ba Y(Fe) O 54.736(6) 1_555 . 1_555 n
Ba Y(Fe) O 125.264(6) 1_555 . 1_556 n
Ba Y(Fe) O 54.7356(29) 1_555 . 2_555 n
Ba Y(Fe) O 125.2644(29) 1_555 . 2_655 n
Ba Y(Fe) O 54.7356(29) 1_555 . 3_555 n
Ba Y(Fe) O 125.2644(29) 1_555 . 3_565 n
Ba Y(Fe) Ba 109.471(6) 1_556 . 1_565 n
Ba Y(Fe) Ba 70.529(6) 1_556 . 1_566 n
Ba Y(Fe) Ba 109.471(6) 1_556 . 1_655 n
Ba Y(Fe) Ba 70.529(6) 1_556 . 1_656 n
Ba Y(Fe) Ba 179.9802 1_556 . 1_665 n
Ba Y(Fe) Ba 109.471(11) 1_556 . 1_666 n
Ba Y(Fe) O 125.264(6) 1_556 . 1_555 n
Ba Y(Fe) O 54.736(6) 1_556 . 1_556 n
Ba Y(Fe) O 54.7356(29) 1_556 . 2_555 n
Ba Y(Fe) O 125.2644(29) 1_556 . 2_655 n
Ba Y(Fe) O 54.7356(29) 1_556 . 3_555 n
Ba Y(Fe) O 125.2644(29) 1_556 . 3_565 n
Ba Y(Fe) Ba 70.529(11) 1_565 . 1_566 n
Ba Y(Fe) Ba 109.471(11) 1_565 . 1_655 n
Ba Y(Fe) Ba 179.9802 1_565 . 1_656 n
Ba Y(Fe) Ba 70.529(6) 1_565 . 1_665 n
Ba Y(Fe) Ba 109.471(6) 1_565 . 1_666 n
Ba Y(Fe) O 54.736(6) 1_565 . 1_555 n
Ba Y(Fe) O 125.264(6) 1_565 . 1_556 n
Ba Y(Fe) O 54.7356(29) 1_565 . 2_555 n
Ba Y(Fe) O 125.2644(29) 1_565 . 2_655 n
Ba Y(Fe) O 125.2644(29) 1_565 . 3_555 n
Ba Y(Fe) O 54.7356(29) 1_565 . 3_565 n
Ba Y(Fe) Ba 179.9802 1_566 . 1_655 n
Ba Y(Fe) Ba 109.471(11) 1_566 . 1_656 n
Ba Y(Fe) Ba 109.471(6) 1_566 . 1_665 n
Ba Y(Fe) Ba 70.529(6) 1_566 . 1_666 n
Ba Y(Fe) O 125.264(6) 1_566 . 1_555 n
Ba Y(Fe) O 54.736(6) 1_566 . 1_556 n
Ba Y(Fe) O 54.7356(29) 1_566 . 2_555 n
Ba Y(Fe) O 125.2644(29) 1_566 . 2_655 n
Ba Y(Fe) O 125.2644(29) 1_566 . 3_555 n
Ba Y(Fe) O 54.7356(29) 1_566 . 3_565 n
Ba Y(Fe) Ba 70.529(11) 1_655 . 1_656 n
Ba Y(Fe) Ba 70.529(6) 1_655 . 1_665 n
Ba Y(Fe) Ba 109.471(6) 1_655 . 1_666 n
Ba Y(Fe) O 54.736(6) 1_655 . 1_555 n
Ba Y(Fe) O 125.264(6) 1_655 . 1_556 n
Ba Y(Fe) O 125.2644(29) 1_655 . 2_555 n
Ba Y(Fe) O 54.7356(29) 1_655 . 2_655 n
Ba Y(Fe) O 54.7356(29) 1_655 . 3_555 n
Ba Y(Fe) O 125.2644(29) 1_655 . 3_565 n
Ba Y(Fe) Ba 109.471(6) 1_656 . 1_665 n
Ba Y(Fe) Ba 70.529(6) 1_656 . 1_666 n
Ba Y(Fe) O 125.264(6) 1_656 . 1_555 n
Ba Y(Fe) O 54.736(6) 1_656 . 1_556 n
Ba Y(Fe) O 125.2644(29) 1_656 . 2_555 n
Ba Y(Fe) O 54.7356(29) 1_656 . 2_655 n
Ba Y(Fe) O 54.7356(29) 1_656 . 3_555 n
Ba Y(Fe) O 125.2644(29) 1_656 . 3_565 n
Ba Y(Fe) Ba 70.529(11) 1_665 . 1_666 n
Ba Y(Fe) O 54.736(6) 1_665 . 1_555 n
Ba Y(Fe) O 125.264(6) 1_665 . 1_556 n
Ba Y(Fe) O 125.2644(29) 1_665 . 2_555 n
Ba Y(Fe) O 54.7356(29) 1_665 . 2_655 n
Ba Y(Fe) O 125.2644(29) 1_665 . 3_555 n
Ba Y(Fe) O 54.7356(29) 1_665 . 3_565 n
Ba Y(Fe) O 125.264(6) 1_666 . 1_555 n
Ba Y(Fe) O 54.736(6) 1_666 . 1_556 n
Ba Y(Fe) O 125.2644(29) 1_666 . 2_555 n
Ba Y(Fe) O 54.7356(29) 1_666 . 2_655 n
Ba Y(Fe) O 125.2644(29) 1_666 . 3_555 n
Ba Y(Fe) O 54.7356(29) 1_666 . 3_565 n
O Y(Fe) O 180.0 1_555 . 1_556 n
O Y(Fe) O 90.0 1_555 . 2_555 n
O Y(Fe) O 90.0 1_555 . 2_655 n
O Y(Fe) O 90.0 1_555 . 3_555 n
O Y(Fe) O 90.0 1_555 . 3_565 n
O Y(Fe) O 90.0 1_556 . 2_555 n
O Y(Fe) O 90.0 1_556 . 2_655 n
O Y(Fe) O 90.0 1_556 . 3_555 n
O Y(Fe) O 90.0 1_556 . 3_565 n
O Y(Fe) O 180.0 2_555 . 2_655 n
O Y(Fe) O 90.0 2_555 . 3_555 n
O Y(Fe) O 90.0 2_555 . 3_565 n
O Y(Fe) O 90.0 2_655 . 3_555 n
O Y(Fe) O 90.0 2_655 . 3_565 n
O Y(Fe) O 180.0 3_555 . 3_565 n
Ba O Ba 90.0 1_555 . 1_565 n
Ba O Ba 90.0 1_555 . 1_655 n
Ba O Ba 180.0 1_555 . 1_665 n
Ba O Y(Fe) 90.0 1_555 . 1_554 n
Ba O Y(Fe) 90.0 1_555 . 1_555 n
Ba O Ba 180.0 1_565 . 1_655 n
Ba O Ba 90.0 1_565 . 1_665 n
Ba O Y(Fe) 90.0 1_565 . 1_554 n
Ba O Y(Fe) 90.0 1_565 . 1_555 n
Ba O Ba 90.0 1_655 . 1_665 n
Ba O Y(Fe) 90.0 1_655 . 1_554 n
Ba O Y(Fe) 90.0 1_655 . 1_555 n
Ba O Y(Fe) 90.0 1_665 . 1_554 n
Ba O Y(Fe) 90.0 1_665 . 1_555 n
Y(Fe) O Y(Fe) 180.0 1_554 . 1_555 n

loop_
_geom_bond_atom_site_label_1
_geom_bond_atom_site_label_2
_geom_bond_distance
_geom_bond_site_symmetry_1
_geom_bond_site_symmetry_2
_geom_bond_publ_flag
Ba Ba 4.1628(6) . 1_455 n
Ba Ba 4.1628(6) . 1_545 n
Ba Ba 4.1628(6) . 1_554 n
Ba Ba 4.1628(6) . 1_556 n
Ba Ba 4.1628(6) . 1_565 n
Ba Ba 4.1628(6) . 1_655 n
Ba Y(Fe) 3.6051(4) . 1_444 n
Ba Y(Fe) 3.6051(4) . 1_445 n
Ba Y(Fe) 3.6051(4) . 1_454 n
Ba Y(Fe) 3.6051(4) . 1_455 n
Ba Y(Fe) 3.6051(4) . 1_544 n
Ba Y(Fe) 3.6051(4) . 1_545 n
Ba Y(Fe) 3.6051(4) . 1_554 n
Ba Y(Fe) 3.6051(4) . 1_555 n
Ba O 2.9436(4) . 1_445 n
Ba O 2.9436(4) . 1_455 n
Ba O 2.9436(4) . 1_545 n
Ba O 2.9436(4) . 1_555 n
Ba O 2.94355(31) . 2_544 n
Ba O 2.94355(31) . 2_545 n
Ba O 2.94355(31) . 2_554 n
Ba O 2.94355(31) . 2_555 n
Ba O 2.94355(31) . 3_454 n
Ba O 2.94355(31) . 3_455 n
Ba O 2.94355(31) . 3_554 n
Ba O 2.94355(31) . 3_555 n
Y(Fe) Ba 3.6051(4) . 1_555 n
Y(Fe) Ba 3.6051(4) . 1_556 n
Y(Fe) Ba 3.6051(4) . 1_565 n
Y(Fe) Ba 3.6051(4) . 1_566 n
Y(Fe) Ba 3.6051(4) . 1_655 n
Y(Fe) Ba 3.6051(4) . 1_656 n
Y(Fe) Ba 3.6051(4) . 1_665 n
Y(Fe) Ba 3.6051(4) . 1_666 n
Y(Fe) O 2.08140(31) . 1_555 n
Y(Fe) O 2.08140(31) . 1_556 n
Y(Fe) O 2.08140(31) . 2_555 n
Y(Fe) O 2.08140(31) . 2_655 n
Y(Fe) O 2.08140(31) . 3_555 n
Y(Fe) O 2.08140(31) . 3_565 n
Fe O 2.08140(31) . 1_555 n
Fe O 2.08140(31) . 1_556 n
Fe O 2.08140(31) . 2_555 n
Fe O 2.08140(31) . 2_655 n
Fe O 2.08140(31) . 3_555 n
Fe O 2.08140(31) . 3_565 n
O Ba 2.9436(4) . 1_555 n
O Ba 2.9436(4) . 1_565 n
O Ba 2.9436(4) . 1_655 n
O Ba 2.9436(4) . 1_665 n
O Y(Fe) 2.08140(31) . 1_554 n
O Y(Fe) 2.08140(31) . 1_555 n
O Fe 2.08140(31) . 1_554 n
O Fe 2.08140(31) . 1_555 n

loop_
_pd_block_diffractogram_id
2005-04-23T16:53|YBFO8_H_01|Pavel_Karen|ID31
2005-04-23T16:53|YBFO8_H_02|Pavel_Karen|D2B
2005-04-23T16:53|YBFO8_H_03|Pavel_Karen|D2B
